data_4135088
loop_
_publ_author_name
'Levesque, Alexandre'
'Maris, Thierry'
'Wuest, James D.'

_publ_section_title
;
 ROY Reclaims Its Crown: New Ways to Increase Polymorphic Diversity.
;
_journal_name_full 'Journal of the American Chemical Society'
_journal_paper_doi 10.1021/jacs.0c04434
_journal_year 2020
_chemical_formula_moiety 'C12 H9 N3 O3'
_chemical_formula_sum 'C12 H9 N3 O3'
_chemical_formula_weight 243.22
_space_group_crystal_system triclinic
_space_group_IT_number 2
_space_group_name_Hall '-P 1'
_space_group_name_H-M_alt 'P -1'
_atom_sites_solution_hydrogens mixed
_audit_creation_date 2019-12-04
_audit_creation_method
;
Olex2 1.3
(compiled Nov 21 2019 18:26:39 for OlexSys, GUI svn.r6003)
;
_cell_angle_alpha 89.248(9)
_cell_angle_beta 88.452(12)
_cell_angle_gamma 63.458(9)
_cell_formula_units_Z 4
_cell_length_a 7.3803(13)
_cell_length_b 8.2580(11)
_cell_length_c 20.722(3)
_cell_measurement_reflns_used 2773
_cell_measurement_temperature 100
_cell_measurement_theta_max 69.645
_cell_measurement_theta_min 4.265
_cell_volume 1129.4(3)
_computing_cell_refinement
;
SAINT (2018) ; Integration Software for Single Crystal Data.
Bruker AXS Inc., Madison, WI 53719-1173.
;
_computing_data_collection
;
APEX 2 (2018) Bruker AXS Inc., Madison, WI 53719-1173.
;
_computing_data_reduction
;
SAINT (2018) ; Integration Software for Single Crystal Data.
Bruker AXS Inc., Madison, WI 53719-1173.
;
_computing_molecular_graphics 'Olex2 1.3 (Dolomanov et al., 2009)'
_computing_publication_material 'Olex2 1.3 (Dolomanov et al., 2009)'
_computing_structure_refinement 'XL  (Sheldrick, 2008)'
_computing_structure_solution 'ShelXT n/a (Sheldrick, 2015)'
_diffrn_ambient_temperature 100
_diffrn_detector 'CCD area detector'
_diffrn_detector_area_resol_mean 8.3
_diffrn_detector_type 'Bruker APEX2 CCD'
_diffrn_measured_fraction_theta_full 0.956
_diffrn_measured_fraction_theta_max 0.943
_diffrn_measurement_device 'three-circle diffractometer'
_diffrn_measurement_device_type 'Bruker Smart APEX'
_diffrn_measurement_method '\w scans'
_diffrn_radiation_collimation 'Focusing mirrors'
_diffrn_radiation_monochromator 'Quazar MX Mirror Optics'
_diffrn_radiation_probe x-ray
_diffrn_radiation_type CuK\a
_diffrn_radiation_wavelength 1.54178
_diffrn_reflns_av_R_equivalents 0.0488
_diffrn_reflns_av_unetI/netI 0.0689
_diffrn_reflns_Laue_measured_fraction_full 0.956
_diffrn_reflns_Laue_measured_fraction_max 0.943
_diffrn_reflns_limit_h_max 8
_diffrn_reflns_limit_h_min -8
_diffrn_reflns_limit_k_max 9
_diffrn_reflns_limit_k_min -9
_diffrn_reflns_limit_l_max 25
_diffrn_reflns_limit_l_min -25
_diffrn_reflns_number 9077
_diffrn_reflns_point_group_measured_fraction_full 0.956
_diffrn_reflns_point_group_measured_fraction_max 0.943
_diffrn_reflns_theta_full 67.679
_diffrn_reflns_theta_max 70.108
_diffrn_reflns_theta_min 2.133
_diffrn_source 'Microfocus Source'
_diffrn_source_target Cu
_diffrn_source_type 'Incoatec I\mS High Brilliance Microsource'
_exptl_absorpt_coefficient_mu 0.891
_exptl_absorpt_correction_T_max 0.7533
_exptl_absorpt_correction_T_min 0.5275
_exptl_absorpt_correction_type multi-scan
_exptl_absorpt_process_details
;
SADABS-2016/2 (Bruker,2016/2) was used for absorption correction.
wR2(int) was 0.1305 before and 0.0672 after correction.
The Ratio of minimum to maximum transmission is 0.7003.
The \l/2 correction factor is Not present.
;
_exptl_crystal_colour 'clear light yellow'
_exptl_crystal_colour_lustre clear
_exptl_crystal_colour_modifier light
_exptl_crystal_colour_primary yellow
_exptl_crystal_density_diffrn 1.430
_exptl_crystal_description needle
_exptl_crystal_F_000 504
_exptl_crystal_size_max 0.33
_exptl_crystal_size_mid 0.06
_exptl_crystal_size_min 0.06
_refine_diff_density_max 0.721
_refine_diff_density_min -0.284
_refine_diff_density_rms 0.083
_refine_ls_extinction_method none
_refine_ls_goodness_of_fit_ref 1.013
_refine_ls_hydrogen_treatment constr
_refine_ls_matrix_type full
_refine_ls_number_parameters 328
_refine_ls_number_reflns 4020
_refine_ls_number_restraints 0
_refine_ls_restrained_S_all 1.013
_refine_ls_R_factor_all 0.1069
_refine_ls_R_factor_gt 0.0896
_refine_ls_shift/su_max 0.000
_refine_ls_shift/su_mean 0.000
_refine_ls_structure_factor_coef Fsqd
_refine_ls_weighting_details 'w=1/[\s^2^(Fo^2^)+(0.1723P)^2^] where P=(Fo^2^+2Fc^2^)/3'
_refine_ls_weighting_scheme calc
_refine_ls_wR_factor_gt 0.2334
_refine_ls_wR_factor_ref 0.2509
_reflns_Friedel_coverage 0.000
_reflns_number_gt 2939
_reflns_number_total 4020
_reflns_threshold_expression 'I > 2\s(I)'
_cod_data_source_file ja0c04434_si_003.cif
_cod_data_source_block FuROY_OR
_cod_depositor_comments
;
The following automatic conversions were performed:

data item '_diffrn_radiation_probe' value 'X-ray' was changed to
'x-ray' in accordance with the
/home/data/users/saulius/crontab/automatic-downloads/rss-feeds/ACS/lib/dictionaries/cif_core.dic
dictionary named 'cif_core.dic' version 2.4.2 last updated on
2011-04-26.

Automatic conversion script
Id: cif_fix_values 7556 2019-12-06 15:28:31Z antanas 
;
_cod_database_code 4135088
_shelx_shelxl_version_number 2018/3
_shelx_space_group_comment
;
The symmetry employed for this shelxl refinement is uniquely defined
by the following loop, which should always be used as a source of
symmetry information in preference to the above space-group names.
They are only intended as comments.
;
_olex2_refinement_description
;
1. Twinned data refinement
 Scales: 0.533(4)
 0.467(4)
2. Fixed Uiso
 At 1.2 times of:
  All C(H) groups, All N(H) groups
 At 1.5 times of:
  All C(H,H,H) groups
3.a Riding coordinates:
 N1A(H1A), N1B(H1B)
3.b Aromatic/amide H refined with riding coordinates:
 C13A(H13A), C14A(H14A), C15A(H15A), C16A(H16A), C23A(H23A), C13B(H13B),
 C14B(H14B), C15B(H15B), C16B(H16B), C23B(H23B)
3.c Idealised Me refined as rotating group:
 C3A(H3AA,H3AB,H3AC), C3B(H3BA,H3BB,H3BC)
;
_olex2_submission_special_instructions 'No special instructions were received'

loop_
_space_group_symop_operation_xyz
'x, y, z'
'-x, -y, -z'

loop_
_atom_site_label
_atom_site_type_symbol
_atom_site_fract_x
_atom_site_fract_y
_atom_site_fract_z
_atom_site_U_iso_or_equiv
_atom_site_adp_type
_atom_site_occupancy
_atom_site_site_symmetry_order
_atom_site_calc_flag
_atom_site_refinement_flags_posn
_atom_site_refinement_flags_adp
_atom_site_refinement_flags_occupancy
_atom_site_disorder_assembly
_atom_site_disorder_group
C2A C 0.6412(8) 0.0672(6) 0.5880(3) 0.0537(12) Uani 1 1 d . . . . .
C3A C 0.1264(12) 0.6291(10) 0.7002(3) 0.0783(17) Uani 1 1 d . . . . .
H3AA H 0.159101 0.731558 0.696315 0.118 Uiso 1 1 calc R U . . .
H3AB H 0.138353 0.589023 0.745312 0.118 Uiso 1 1 calc R U . . .
H3AC H -0.012583 0.666581 0.686316 0.118 Uiso 1 1 calc R U . . .
C11A C 0.2653(9) 0.4838(7) 0.4494(3) 0.0534(12) Uani 1 1 d . . . . .
C12A C 0.2977(10) 0.4521(8) 0.3834(3) 0.0609(14) Uani 1 1 d . . . . .
C13A C 0.1830(11) 0.5859(8) 0.3401(3) 0.0632(15) Uani 1 1 d . . . . .
H13A H 0.211853 0.562097 0.295305 0.076 Uiso 1 1 calc R U . . .
C14A C 0.0345(12) 0.7461(10) 0.3577(3) 0.0770(18) Uani 1 1 d . . . . .
H14A H -0.042759 0.832685 0.326309 0.092 Uiso 1 1 calc R U . . .
C15A C -0.0031(12) 0.7819(10) 0.4217(4) 0.0762(18) Uani 1 1 d . . . . .
H15A H -0.106857 0.894882 0.436149 0.091 Uiso 1 1 calc R U . . .
C16A C 0.1120(9) 0.6515(7) 0.4655(3) 0.0564(13) Uani 1 1 d . . . . .
H16A H 0.083430 0.679270 0.510100 0.068 Uiso 1 1 calc R U . . .
C21A C 0.3658(8) 0.3721(6) 0.5597(2) 0.0455(10) Uani 1 1 d . . . . .
C22A C 0.4863(8) 0.2409(7) 0.6048(3) 0.0515(11) Uani 1 1 d . . . . .
C23A C 0.4236(10) 0.3070(8) 0.6679(3) 0.0600(13) Uani 1 1 d . . . . .
H23A H 0.477175 0.245982 0.707237 0.072 Uiso 1 1 calc R U . . .
C24A C 0.2637(10) 0.4836(9) 0.6605(3) 0.0670(15) Uani 1 1 d . . . . .
N1A N 0.3757(6) 0.3620(5) 0.4962(2) 0.0507(10) Uani 1 1 d . . . . .
H1A H 0.467195 0.261322 0.481359 0.061 Uiso 1 1 d R U . . .
N2A N 0.4583(9) 0.2805(7) 0.3579(2) 0.0644(13) Uani 1 1 d . . . . .
N3A N 0.7655(10) -0.0701(8) 0.5778(5) 0.107(3) Uani 1 1 d . . . . .
O1A O 0.2312(6) 0.5197(5) 0.59211(17) 0.0580(9) Uani 1 1 d . . . . .
O21A O 0.5813(9) 0.1801(7) 0.3946(2) 0.0876(15) Uani 1 1 d . . . . .
O22A O 0.4571(12) 0.2511(9) 0.3019(2) 0.107(2) Uani 1 1 d . . . . .
C2B C 0.6865(8) 0.4330(7) 0.0820(3) 0.0576(13) Uani 1 1 d . . . . .
C3B C 0.7398(11) -0.1316(9) 0.1954(3) 0.0743(17) Uani 1 1 d . . . . .
H3BA H 0.691945 -0.084654 0.239021 0.111 Uiso 1 1 calc R U . . .
H3BB H 0.879906 -0.226198 0.197003 0.111 Uiso 1 1 calc R U . . .
H3BC H 0.653584 -0.182423 0.178382 0.111 Uiso 1 1 calc R U . . .
C11B C 0.7704(8) 0.0059(7) -0.0562(3) 0.0568(13) Uani 1 1 d . . . . .
C12B C 0.7717(8) 0.0406(7) -0.1234(3) 0.0560(12) Uani 1 1 d . . . . .
C13B C 0.7812(9) -0.0833(8) -0.1692(3) 0.0594(13) Uani 1 1 d . . . . .
H13B H 0.782579 -0.056520 -0.213863 0.071 Uiso 1 1 calc R U . . .
C14B C 0.7886(11) -0.2448(9) -0.1496(3) 0.0724(16) Uani 1 1 d . . . . .
H14B H 0.795532 -0.330678 -0.180825 0.087 Uiso 1 1 calc R U . . .
C15B C 0.7860(10) -0.2837(8) -0.0849(3) 0.0670(15) Uani 1 1 d . . . . .
H15B H 0.790747 -0.396158 -0.071733 0.080 Uiso 1 1 calc R U . . .
C16B C 0.7768(9) -0.1632(7) -0.0400(3) 0.0586(13) Uani 1 1 d . . . . .
H16B H 0.774535 -0.193388 0.004283 0.070 Uiso 1 1 calc R U . . .
C21B C 0.7385(9) 0.1258(7) 0.0538(3) 0.0571(13) Uani 1 1 d . . . . .
C22B C 0.7057(9) 0.2581(7) 0.0983(3) 0.0536(12) Uani 1 1 d . . . . .
C23B C 0.7007(9) 0.1848(8) 0.1614(3) 0.0582(12) Uani 1 1 d . . . . .
H23B H 0.679835 0.245593 0.201564 0.070 Uiso 1 1 calc R U . . .
C24B C 0.7304(9) 0.0183(8) 0.1527(3) 0.0626(14) Uani 1 1 d . . . . .
N1B N 0.7590(7) 0.1306(5) -0.0109(2) 0.0527(10) Uani 1 1 d . . . . .
H1B H 0.768492 0.224228 -0.025488 0.063 Uiso 1 1 d R U . . .
N2B N 0.7606(8) 0.2116(7) -0.1475(2) 0.0630(12) Uani 1 1 d . . . . .
N3B N 0.6718(9) 0.5824(6) 0.0699(3) 0.0779(16) Uani 1 1 d . . . . .
O1B O 0.7540(6) -0.0240(5) 0.08510(18) 0.0566(9) Uani 1 1 d . . . . .
O21B O 0.7834(7) 0.3153(5) -0.1101(2) 0.0690(11) Uani 1 1 d . . . . .
O22B O 0.7338(9) 0.2460(7) -0.2041(2) 0.0845(14) Uani 1 1 d . . . . .

loop_
_atom_site_aniso_label
_atom_site_aniso_U_11
_atom_site_aniso_U_22
_atom_site_aniso_U_33
_atom_site_aniso_U_23
_atom_site_aniso_U_13
_atom_site_aniso_U_12
C2A 0.061(3) 0.028(2) 0.064(3) 0.0038(19) -0.002(2) -0.012(2)
C3A 0.087(4) 0.069(4) 0.076(4) -0.007(3) 0.002(3) -0.032(3)
C11A 0.066(3) 0.045(3) 0.053(3) 0.007(2) -0.003(2) -0.028(2)
C12A 0.088(4) 0.057(3) 0.052(3) 0.005(2) -0.002(3) -0.045(3)
C13A 0.090(4) 0.051(3) 0.053(3) -0.001(2) -0.001(3) -0.035(3)
C14A 0.084(4) 0.080(5) 0.074(4) 0.015(3) -0.010(3) -0.043(4)
C15A 0.080(4) 0.070(4) 0.081(4) 0.015(3) -0.013(3) -0.036(4)
C16A 0.062(3) 0.036(2) 0.070(3) 0.016(2) -0.015(2) -0.021(2)
C21A 0.056(2) 0.0215(19) 0.052(2) -0.0056(17) 0.0061(19) -0.0117(17)
C22A 0.064(3) 0.038(2) 0.052(3) 0.0026(19) 0.000(2) -0.022(2)
C23A 0.075(3) 0.056(3) 0.049(3) 0.005(2) -0.001(2) -0.030(3)
C24A 0.069(3) 0.073(4) 0.060(3) -0.004(3) 0.007(2) -0.033(3)
N1A 0.060(2) 0.0232(17) 0.055(2) -0.0033(15) 0.0026(18) -0.0058(15)
N2A 0.096(4) 0.053(3) 0.050(2) -0.010(2) 0.014(2) -0.040(3)
N3A 0.074(4) 0.041(3) 0.195(8) 0.033(4) -0.023(4) -0.018(3)
O1A 0.075(2) 0.044(2) 0.047(2) -0.0045(15) 0.0043(16) -0.0208(17)
O21A 0.109(4) 0.058(3) 0.078(3) -0.013(2) 0.014(3) -0.021(3)
O22A 0.166(6) 0.117(5) 0.056(3) -0.036(3) 0.033(3) -0.079(5)
C2B 0.060(3) 0.035(3) 0.067(3) -0.001(2) 0.002(2) -0.012(2)
C3B 0.083(4) 0.062(4) 0.065(4) 0.017(3) -0.003(3) -0.021(3)
C11B 0.053(3) 0.037(3) 0.070(3) -0.003(2) -0.008(2) -0.0095(19)
C12B 0.056(3) 0.042(3) 0.061(3) -0.005(2) 0.001(2) -0.015(2)
C13B 0.067(3) 0.055(3) 0.048(3) -0.002(2) -0.003(2) -0.020(3)
C14B 0.077(4) 0.058(3) 0.070(4) -0.007(3) 0.008(3) -0.019(3)
C15B 0.074(4) 0.045(3) 0.072(4) -0.009(3) -0.004(3) -0.017(3)
C16B 0.072(3) 0.033(2) 0.066(3) 0.000(2) -0.006(2) -0.019(2)
C21B 0.066(3) 0.040(3) 0.055(3) 0.011(2) -0.004(2) -0.014(2)
C22B 0.062(3) 0.037(2) 0.053(3) -0.006(2) -0.001(2) -0.013(2)
C23B 0.074(3) 0.046(3) 0.049(3) -0.007(2) 0.004(2) -0.022(2)
C24B 0.066(3) 0.054(3) 0.062(3) 0.012(2) -0.013(2) -0.021(2)
N1B 0.074(3) 0.032(2) 0.046(2) 0.0035(16) 0.0007(18) -0.0182(18)
N2B 0.066(3) 0.067(3) 0.044(2) 0.009(2) 0.0018(18) -0.019(2)
N3B 0.085(4) 0.036(3) 0.096(4) -0.003(2) 0.003(3) -0.013(2)
O1B 0.074(2) 0.0315(18) 0.053(2) 0.0068(14) -0.0050(16) -0.0131(16)
O21B 0.084(3) 0.041(2) 0.068(3) 0.0060(17) -0.0067(19) -0.0156(18)
O22B 0.119(4) 0.076(3) 0.058(3) 0.012(2) -0.010(2) -0.044(3)

loop_
_atom_type_symbol
_atom_type_description
_atom_type_scat_dispersion_real
_atom_type_scat_dispersion_imag
_atom_type_scat_source
C C 0.0181 0.0091 'International Tables Vol C Tables 4.2.6.8 and 6.1.1.4'
H H 0.0000 0.0000 'International Tables Vol C Tables 4.2.6.8 and 6.1.1.4'
N N 0.0311 0.0180 'International Tables Vol C Tables 4.2.6.8 and 6.1.1.4'
O O 0.0492 0.0322 'International Tables Vol C Tables 4.2.6.8 and 6.1.1.4'

loop_
_geom_angle_atom_site_label_1
_geom_angle_atom_site_label_2
_geom_angle_atom_site_label_3
_geom_angle
_geom_angle_site_symmetry_1
_geom_angle_site_symmetry_3
_geom_angle_publ_flag
N3A C2A C22A 176.7(8) . . ?
H3AA C3A H3AB 109.5 . . ?
H3AA C3A H3AC 109.5 . . ?
H3AB C3A H3AC 109.5 . . ?
C24A C3A H3AA 109.5 . . ?
C24A C3A H3AB 109.5 . . ?
C24A C3A H3AC 109.5 . . ?
C16A C11A C12A 114.4(5) . . ?
C16A C11A N1A 121.3(5) . . ?
N1A C11A C12A 124.3(5) . . ?
C11A C12A N2A 121.4(5) . . ?
C13A C12A C11A 119.9(6) . . ?
C13A C12A N2A 118.7(5) . . ?
C12A C13A H13A 118.1 . . ?
C14A C13A C12A 123.8(6) . . ?
C14A C13A H13A 118.1 . . ?
C13A C14A H14A 121.0 . . ?
C13A C14A C15A 118.1(7) . . ?
C15A C14A H14A 121.0 . . ?
C14A C15A H15A 120.6 . . ?
C14A C15A C16A 118.9(7) . . ?
C16A C15A H15A 120.6 . . ?
C11A C16A C15A 124.9(6) . . ?
C11A C16A H16A 117.6 . . ?
C15A C16A H16A 117.6 . . ?
N1A C21A C22A 128.4(4) . . ?
N1A C21A O1A 122.8(4) . . ?
O1A C21A C22A 108.8(4) . . ?
C21A C22A C2A 124.3(5) . . ?
C23A C22A C2A 126.0(5) . . ?
C23A C22A C21A 109.6(5) . . ?
C22A C23A H23A 127.2 . . ?
C22A C23A C24A 105.6(5) . . ?
C24A C23A H23A 127.2 . . ?
C3A C24A O1A 113.2(6) . . ?
C23A C24A C3A 138.6(6) . . ?
C23A C24A O1A 108.2(5) . . ?
C11A N1A H1A 114.3 . . ?
C21A N1A C11A 131.6(4) . . ?
C21A N1A H1A 114.1 . . ?
O21A N2A C12A 118.2(5) . . ?
O22A N2A C12A 117.5(6) . . ?
O22A N2A O21A 124.3(6) . . ?
C21A O1A C24A 107.8(4) . . ?
N3B C2B C22B 178.1(7) . . ?
H3BA C3B H3BB 109.5 . . ?
H3BA C3B H3BC 109.5 . . ?
H3BB C3B H3BC 109.5 . . ?
C24B C3B H3BA 109.5 . . ?
C24B C3B H3BB 109.5 . . ?
C24B C3B H3BC 109.5 . . ?
C16B C11B C12B 114.9(5) . . ?
N1B C11B C12B 121.9(5) . . ?
N1B C11B C16B 123.2(5) . . ?
C11B C12B N2B 121.2(5) . . ?
C13B C12B C11B 122.2(5) . . ?
C13B C12B N2B 116.6(5) . . ?
C12B C13B H13B 120.3 . . ?
C14B C13B C12B 119.4(6) . . ?
C14B C13B H13B 120.3 . . ?
C13B C14B H14B 119.8 . . ?
C13B C14B C15B 120.4(6) . . ?
C15B C14B H14B 119.8 . . ?
C14B C15B H15B 119.8 . . ?
C16B C15B C14B 120.4(6) . . ?
C16B C15B H15B 119.8 . . ?
C11B C16B H16B 118.6 . . ?
C15B C16B C11B 122.7(6) . . ?
C15B C16B H16B 118.6 . . ?
N1B C21B C22B 129.1(5) . . ?
N1B C21B O1B 121.9(5) . . ?
O1B C21B C22B 108.9(5) . . ?
C2B C22B C23B 128.4(5) . . ?
C21B C22B C2B 123.8(5) . . ?
C21B C22B C23B 107.7(5) . . ?
C22B C23B H23B 126.7 . . ?
C24B C23B C22B 106.5(5) . . ?
C24B C23B H23B 126.7 . . ?
C23B C24B C3B 135.3(6) . . ?
C23B C24B O1B 110.2(5) . . ?
O1B C24B C3B 114.4(5) . . ?
C11B N1B H1B 116.0 . . ?
C21B N1B C11B 129.3(5) . . ?
C21B N1B H1B 114.7 . . ?
O21B N2B C12B 119.6(5) . . ?
O22B N2B C12B 119.0(5) . . ?
O22B N2B O21B 121.4(5) . . ?
C21B O1B C24B 106.5(4) . . ?

loop_
_geom_bond_atom_site_label_1
_geom_bond_atom_site_label_2
_geom_bond_distance
_geom_bond_site_symmetry_2
_geom_bond_publ_flag
C2A C22A 1.418(7) . ?
C2A N3A 1.112(8) . ?
C3A H3AA 0.9800 . ?
C3A H3AB 0.9800 . ?
C3A H3AC 0.9800 . ?
C3A C24A 1.429(9) . ?
C11A C12A 1.390(8) . ?
C11A C16A 1.379(8) . ?
C11A N1A 1.379(7) . ?
C12A C13A 1.386(9) . ?
C12A N2A 1.475(8) . ?
C13A H13A 0.9500 . ?
C13A C14A 1.334(10) . ?
C14A H14A 0.9500 . ?
C14A C15A 1.357(10) . ?
C15A H15A 0.9500 . ?
C15A C16A 1.380(9) . ?
C16A H16A 0.9500 . ?
C21A C22A 1.412(7) . ?
C21A N1A 1.319(7) . ?
C21A O1A 1.352(6) . ?
C22A C23A 1.408(8) . ?
C23A H23A 0.9500 . ?
C23A C24A 1.418(9) . ?
C24A O1A 1.448(7) . ?
N1A H1A 0.8574 . ?
N2A O21A 1.200(8) . ?
N2A O22A 1.189(7) . ?
C2B C22B 1.424(8) . ?
C2B N3B 1.213(8) . ?
C3B H3BA 0.9800 . ?
C3B H3BB 0.9800 . ?
C3B H3BC 0.9800 . ?
C3B C24B 1.490(8) . ?
C11B C12B 1.417(8) . ?
C11B C16B 1.413(8) . ?
C11B N1B 1.376(7) . ?
C12B C13B 1.383(8) . ?
C12B N2B 1.460(7) . ?
C13B H13B 0.9500 . ?
C13B C14B 1.366(9) . ?
C14B H14B 0.9500 . ?
C14B C15B 1.376(9) . ?
C15B H15B 0.9500 . ?
C15B C16B 1.348(9) . ?
C16B H16B 0.9500 . ?
C21B C22B 1.371(8) . ?
C21B N1B 1.348(7) . ?
C21B O1B 1.349(6) . ?
C22B C23B 1.441(8) . ?
C23B H23B 0.9500 . ?
C23B C24B 1.306(9) . ?
C24B O1B 1.435(7) . ?
N1B H1B 0.8575 . ?
N2B O21B 1.232(7) . ?
N2B O22B 1.204(7) . ?

loop_
_geom_hbond_atom_site_label_D
_geom_hbond_atom_site_label_H
_geom_hbond_atom_site_label_A
_geom_hbond_distance_DH
_geom_hbond_distance_HA
_geom_hbond_distance_DA
_geom_hbond_angle_DHA
_geom_hbond_site_symmetry_A
_geom_hbond_publ_flag
C13A H13A O22B 0.95 2.59 3.288(7) 130.9 2_665 yes
C16A H16A N3A 0.95 2.71 3.436(11) 134.2 1_465 yes
N1A H1A O21A 0.86 1.96 2.619(6) 133.0 . yes
C16B H16B N3B 0.95 2.64 3.381(8) 134.9 1_545 yes
C23B H23B O22A 0.95 2.60 3.299(7) 130.3 . yes
N1B H1B O21B 0.86 1.92 2.594(6) 134.6 . yes

loop_
_geom_torsion_atom_site_label_1
_geom_torsion_atom_site_label_2
_geom_torsion_atom_site_label_3
_geom_torsion_atom_site_label_4
_geom_torsion
_geom_torsion_site_symmetry_1
_geom_torsion_site_symmetry_2
_geom_torsion_site_symmetry_3
_geom_torsion_site_symmetry_4
_geom_torsion_publ_flag
C2A C22A C23A C24A -178.8(5) . . . . ?
C3A C24A O1A C21A -178.6(5) . . . . ?
C11A C12A C13A C14A -2.3(10) . . . . ?
C11A C12A N2A O21A -11.5(8) . . . . ?
C11A C12A N2A O22A 168.5(5) . . . . ?
C12A C11A C16A C15A -0.4(9) . . . . ?
C12A C11A N1A C21A 179.1(5) . . . . ?
C12A C13A C14A C15A 1.7(11) . . . . ?
C13A C12A N2A O21A 165.9(6) . . . . ?
C13A C12A N2A O22A -14.0(8) . . . . ?
C13A C14A C15A C16A -0.5(10) . . . . ?
C14A C15A C16A C11A -0.1(10) . . . . ?
C16A C11A C12A C13A 1.5(8) . . . . ?
C16A C11A C12A N2A 179.0(5) . . . . ?
C16A C11A N1A C21A -0.2(9) . . . . ?
C21A C22A C23A C24A -1.0(7) . . . . ?
C22A C21A N1A C11A -179.4(5) . . . . ?
C22A C21A O1A C24A -0.4(6) . . . . ?
C22A C23A C24A C3A 178.5(8) . . . . ?
C22A C23A C24A O1A 0.8(6) . . . . ?
C23A C24A O1A C21A -0.3(6) . . . . ?
N1A C11A C12A C13A -177.7(5) . . . . ?
N1A C11A C12A N2A -0.3(8) . . . . ?
N1A C11A C16A C15A 178.9(6) . . . . ?
N1A C21A C22A C2A -1.8(9) . . . . ?
N1A C21A C22A C23A -179.6(5) . . . . ?
N1A C21A O1A C24A -179.9(5) . . . . ?
N2A C12A C13A C14A -179.8(6) . . . . ?
O1A C21A C22A C2A 178.7(5) . . . . ?
O1A C21A C22A C23A 0.9(6) . . . . ?
O1A C21A N1A C11A -0.1(9) . . . . ?
C2B C22B C23B C24B -178.1(6) . . . . ?
C3B C24B O1B C21B 179.0(5) . . . . ?
C11B C12B C13B C14B 0.4(9) . . . . ?
C11B C12B N2B O21B 11.9(8) . . . . ?
C11B C12B N2B O22B -169.8(5) . . . . ?
C12B C11B C16B C15B 0.8(9) . . . . ?
C12B C11B N1B C21B 173.6(5) . . . . ?
C12B C13B C14B C15B 0.2(10) . . . . ?
C13B C12B N2B O21B -168.8(5) . . . . ?
C13B C12B N2B O22B 9.5(8) . . . . ?
C13B C14B C15B C16B -0.2(11) . . . . ?
C14B C15B C16B C11B -0.3(10) . . . . ?
C16B C11B C12B C13B -0.8(8) . . . . ?
C16B C11B C12B N2B 178.5(5) . . . . ?
C16B C11B N1B C21B -4.9(9) . . . . ?
C21B C22B C23B C24B 0.3(7) . . . . ?
C22B C21B N1B C11B -172.3(6) . . . . ?
C22B C21B O1B C24B -0.3(6) . . . . ?
C22B C23B C24B C3B -178.6(7) . . . . ?
C22B C23B C24B O1B -0.5(7) . . . . ?
C23B C24B O1B C21B 0.5(7) . . . . ?
N1B C11B C12B C13B -179.4(5) . . . . ?
N1B C11B C12B N2B -0.1(8) . . . . ?
N1B C11B C16B C15B 179.3(6) . . . . ?
N1B C21B C22B C2B 0.1(11) . . . . ?
N1B C21B C22B C23B -178.4(6) . . . . ?
N1B C21B O1B C24B 178.3(5) . . . . ?
N2B C12B C13B C14B -179.0(5) . . . . ?
O1B C21B C22B C2B 178.5(5) . . . . ?
O1B C21B C22B C23B 0.0(7) . . . . ?
O1B C21B N1B C11B 9.5(9) . . . . ?

loop_
_twin_individual_id
_twin_individual_mass_fraction_refined
1 0.533(4)
2 0.467(4)
